data_7059175
loop_
_publ_author_name
'Dinda, Soumitra'
'Patra, Sarat Chandra'
'Roy, Subhadip'
'Halder, Supriyo'
'Weyherm\"uller, Thomas'
'Pramanik, Kausikisankar'
'Ganguly, Sanjib'

_publ_section_title
;
 Coligand driven diverse organometallation in benzothiazolyl-hydrazone
 derivatized pyrene: ortho vs. peri C--H activation
;
_journal_issue 4
_journal_name_full 'New Journal of Chemistry'
_journal_page_first 1407
_journal_page_last 1417
_journal_paper_doi 10.1039/C9NJ05088D
_journal_volume 44
_journal_year 2020
_chemical_formula_moiety 'C59 H43 N3 O P2 Ru S, 1[CH2Cl2]'
_chemical_formula_sum 'C60 H45 Cl2 N3 O P2 Ru S'
_chemical_formula_weight 1089.96
_space_group_crystal_system orthorhombic
_space_group_IT_number 61
_space_group_name_Hall '-P 2ac 2ab'
_space_group_name_H-M_alt 'P b c a'
_atom_sites_solution_hydrogens geom
_audit_creation_date 2019-11-13
_audit_creation_method
;
Olex2 1.3-dev
(compiled 2019.10.31 svn.r3677 for OlexSys, GUI svn.r5830)
;
_audit_update_record
;
2019-11-30 deposited with the CCDC.	2019-12-13 downloaded from the CCDC.
;
_cell_angle_alpha 90
_cell_angle_beta 90
_cell_angle_gamma 90
_cell_formula_units_Z 8
_cell_length_a 11.2036(9)
_cell_length_b 23.8440(19)
_cell_length_c 37.483(3)
_cell_measurement_reflns_used 1520
_cell_measurement_temperature 273(2)
_cell_measurement_theta_max 27.118
_cell_measurement_theta_min 1.708
_cell_volume 10013.2(14)
_computing_cell_refinement 'SAINT v8.34A (Bruker, 2013)'
_computing_data_collection 'Bruker AXS SMART APEX II'
_computing_data_reduction 'SAINT v8.34A (Bruker, 2013)'
_computing_molecular_graphics 'Olex2 1.3-dev (Dolomanov et al., 2009)'
_computing_publication_material 'Olex2 1.3-dev (Dolomanov et al., 2009)'
_computing_structure_refinement 'SHELXL 2018/3 (Sheldrick, 2015)'
_computing_structure_solution 'SHELXT 2014/5 (Sheldrick, 2014)'
_diffrn_ambient_temperature 273.15
_diffrn_measured_fraction_theta_full 1.000
_diffrn_measured_fraction_theta_max 1.000
_diffrn_measurement_device_type 'CCD area-detector'
_diffrn_measurement_method 'phi and omega scans'
_diffrn_radiation_type MoK\a
_diffrn_radiation_wavelength 0.71073
_diffrn_reflns_av_R_equivalents 0.1219
_diffrn_reflns_av_unetI/netI 0.0520
_diffrn_reflns_Laue_measured_fraction_full 1.000
_diffrn_reflns_Laue_measured_fraction_max 1.000
_diffrn_reflns_limit_h_max 13
_diffrn_reflns_limit_h_min -13
_diffrn_reflns_limit_k_max 28
_diffrn_reflns_limit_k_min -28
_diffrn_reflns_limit_l_max 44
_diffrn_reflns_limit_l_min -44
_diffrn_reflns_number 118913
_diffrn_reflns_point_group_measured_fraction_full 1.000
_diffrn_reflns_point_group_measured_fraction_max 1.000
_diffrn_reflns_theta_full 24.998
_diffrn_reflns_theta_max 24.998
_diffrn_reflns_theta_min 1.708
_exptl_absorpt_coefficient_mu 0.572
_exptl_crystal_colour violet
_exptl_crystal_colour_primary violet
_exptl_crystal_density_diffrn 1.446
_exptl_crystal_description prism
_exptl_crystal_F_000 4464
_exptl_crystal_size_max 0.04
_exptl_crystal_size_mid 0.03
_exptl_crystal_size_min 0.02
_refine_diff_density_max 0.621
_refine_diff_density_min -0.582
_refine_diff_density_rms 0.074
_refine_ls_extinction_method none
_refine_ls_goodness_of_fit_ref 1.117
_refine_ls_hydrogen_treatment constr
_refine_ls_matrix_type full
_refine_ls_number_parameters 659
_refine_ls_number_reflns 8814
_refine_ls_number_restraints 117
_refine_ls_restrained_S_all 1.112
_refine_ls_R_factor_all 0.0938
_refine_ls_R_factor_gt 0.0447
_refine_ls_shift/su_max 0.002
_refine_ls_shift/su_mean 0.000
_refine_ls_structure_factor_coef Fsqd
_refine_ls_weighting_details 'w=1/[\s^2^(Fo^2^)+(0.0398P)^2^+14.9820P] where P=(Fo^2^+2Fc^2^)/3'
_refine_ls_weighting_scheme calc
_refine_ls_wR_factor_gt 0.0978
_refine_ls_wR_factor_ref 0.1318
_reflns_Friedel_coverage 0.000
_reflns_number_gt 5583
_reflns_number_total 8814
_reflns_threshold_expression 'I > 2\s(I)'
_cod_data_source_file c9nj05088d2.cif
_cod_data_source_block 3b
_cod_depositor_comments
;Adding full bibliography for 7059171--7059175.cif.

 Adding full bibliography for 7059171--7059175.cif.
;
_cod_database_code 7059175
_shelx_shelxl_version_number 2018/3
_shelx_space_group_comment
;
The symmetry employed for this shelxl refinement is uniquely defined
by the following loop, which should always be used as a source of
symmetry information in preference to the above space-group names.
They are only intended as comments.
;
_olex2_refinement_description
;
1. Fixed Uiso
 At 1.2 times of:
  All C(H) groups
2. Restrained distances
 C42-C43 \\sim C42A-C43A
 with sigma of 0.02
 C45-C47 \\sim C45A-C47A
 with sigma of 0.04
 C42-C47 \\sim C42A-C47A
 with sigma of 0.02
 C42-P2 \\sim C42A-P2
 with sigma of 0.02
 C47-P2 \\sim C47A-P2
 with sigma of 0.04
 C43-C44 \\sim C43A-C44A
 with sigma of 0.02
 C44-C45 \\sim C44A-C45A
 with sigma of 0.02
 C44-C46 \\sim C44A-C46A
 with sigma of 0.04
 C45-C46 \\sim C45A-C46A
 with sigma of 0.02
 C46-C47 \\sim C46A-C47A
 with sigma of 0.02
 C42-C44 \\sim C42A-C44A
 with sigma of 0.04
 C42-C46 \\sim C42A-C46A
 with sigma of 0.04
 C43-C45 \\sim C43A-C45A
 with sigma of 0.04
 C43-C47 \\sim C43A-C47A
 with sigma of 0.04
 C43-P2 \\sim C43A-P2
 with sigma of 0.04
3. Uiso/Uaniso restraints and constraints
C45A \\sim C45: within 2A with sigma of 0.01 and sigma for terminal atoms of
0.002 within 2A
C42 \\sim C42A: within 2A with sigma of 0.01 and sigma for terminal atoms of
0.002 within 2A
Uanis(C45) \\sim Ueq: with sigma of 0.01 and sigma for terminal atoms of 0.002
Uanis(C42) \\sim Ueq, Uanis(C42A) \\sim Ueq: with sigma of 0.01 and sigma for
terminal atoms of 0.02
4. Rigid body (RIGU) restrains
 C42, C43, C46, C44, C47, C45
 with sigma for 1-2 distances of 0.01 and sigma for 1-3 distances of 0.001
 C43A, C47A, C46A, H43A, C42A, C44A, H46A, H44A, H47A, C45A, H45A
 with sigma for 1-2 distances of 0.01 and sigma for 1-3 distances of 0.001
5. Others
 Sof(C43A)=Sof(H43A)=Sof(C44A)=Sof(H44A)=Sof(C45A)=Sof(H45A)=Sof(C46A)=
 Sof(H46A)=Sof(C47A)=Sof(H47A)=Sof(C42A)=1-FVAR(1)
 Sof(C42)=Sof(C43)=Sof(H43)=Sof(C44)=Sof(H44)=Sof(C45)=Sof(H45)=Sof(C46)=
 Sof(H46)=Sof(C47)=Sof(H47)=FVAR(1)
6.a Aromatic/amide H refined with riding coordinates:
 C2(H2), C3(H3), C4(H4), C5(H5), C8(H8), C10(H10), C11(H11), C12(H12),
 C13(H13), C14(H14), C15(H15), C16(H16), C17(H17), C25(H25), C26(H26), C27(H27),
  C28(H28), C29(H29), C31(H31), C32(H32), C33(H33), C34(H34), C35(H35),
 C37(H37), C38(H38), C39(H39), C40(H40), C41(H41), C43(H43), C44(H44), C45(H45),
  C46(H46), C47(H47), C49(H49), C50(H50), C51(H51), C52(H52), C53(H53),
 C55(H55), C56(H56), C57(H57), C58(H58), C59(H59), C43A(H43A), C44A(H44A),
 C45A(H45A), C46A(H46A), C47A(H47A)
;
_smtbx_masks_special_details
;
A solvent mask was calculated and 296 electrons were
found in a volume of 1272\%A^3 in 1 void per unit cell.
This is consistent with the presence of 1[CH2Cl2] per Formula
Unit which account for 336 electrons per unit cell.
;
_smtbx_masks_void_probe_radius 1.2
_smtbx_masks_void_truncation_radius 1.2
_olex2_submission_special_instructions 'No special instructions were received'

loop_
_space_group_symop_operation_xyz
'x, y, z'
'-x+1/2, -y, z+1/2'
'-x, y+1/2, -z+1/2'
'x+1/2, -y+1/2, -z'
'-x, -y, -z'
'x-1/2, y, -z-1/2'
'x, -y-1/2, z-1/2'
'-x-1/2, y-1/2, z'

loop_
_atom_site_label
_atom_site_type_symbol
_atom_site_fract_x
_atom_site_fract_y
_atom_site_fract_z
_atom_site_U_iso_or_equiv
_atom_site_adp_type
_atom_site_occupancy
_atom_site_site_symmetry_order
_atom_site_calc_flag
_atom_site_refinement_flags_posn
_atom_site_refinement_flags_adp
_atom_site_refinement_flags_occupancy
_atom_site_disorder_assembly
_atom_site_disorder_group
C2 C 0.1074(5) 0.5088(2) 0.31614(14) 0.0593(15) Uani 1 1 d . . . . .
H2 H 0.062249 0.535369 0.328292 0.071 Uiso 1 1 calc R U . . .
C3 C 0.0526(6) 0.4682(3) 0.29547(17) 0.0745(18) Uani 1 1 d . . . . .
H3 H -0.030090 0.468400 0.293228 0.089 Uiso 1 1 calc R U . . .
C4 C 0.1177(7) 0.4276(3) 0.27817(18) 0.085(2) Uani 1 1 d . . . . .
H4 H 0.078599 0.400289 0.264817 0.102 Uiso 1 1 calc R U . . .
C5 C 0.2394(7) 0.4269(3) 0.28047(18) 0.082(2) Uani 1 1 d . . . . .
H5 H 0.283577 0.399428 0.268866 0.099 Uiso 1 1 calc R U . . .
C6 C 0.2951(5) 0.4677(2) 0.30022(15) 0.0625(16) Uani 1 1 d . . . . .
C1 C 0.2314(5) 0.5092(2) 0.31841(12) 0.0467(12) Uani 1 1 d . . . . .
C7 C 0.4162(5) 0.5365(2) 0.33382(13) 0.0468(13) Uani 1 1 d . . . . .
C8 C 0.5477(4) 0.63881(19) 0.38321(12) 0.0411(12) Uani 1 1 d . . . . .
H8 H 0.625514 0.626979 0.378920 0.049 Uiso 1 1 calc R U . . .
C9 C 0.5343(4) 0.6881(2) 0.40527(12) 0.0392(11) Uani 1 1 d . . . . .
C10 C 0.7586(5) 0.7001(2) 0.40083(15) 0.0598(15) Uani 1 1 d . . . . .
H10 H 0.764606 0.670063 0.385080 0.072 Uiso 1 1 calc R U . . .
C11 C 0.8582(5) 0.7290(3) 0.40992(17) 0.0724(18) Uani 1 1 d . . . . .
H11 H 0.931250 0.718415 0.400222 0.087 Uiso 1 1 calc R U . . .
C12 C 0.8538(6) 0.7741(3) 0.43344(18) 0.081(2) Uani 1 1 d . . . . .
H12 H 0.923310 0.793575 0.439023 0.097 Uiso 1 1 calc R U . . .
C13 C 0.7492(5) 0.7897(3) 0.44813(17) 0.0745(18) Uani 1 1 d . . . . .
H13 H 0.746887 0.819611 0.464026 0.089 Uiso 1 1 calc R U . . .
C14 C 0.5354(5) 0.7759(2) 0.45470(14) 0.0591(15) Uani 1 1 d . . . . .
H14 H 0.535609 0.803668 0.472106 0.071 Uiso 1 1 calc R U . . .
C15 C 0.3218(5) 0.7688(2) 0.46300(14) 0.0578(15) Uani 1 1 d . . . . .
H15 H 0.326112 0.794961 0.481329 0.069 Uiso 1 1 calc R U . . .
C16 C 0.2163(5) 0.7473(2) 0.45344(12) 0.0513(13) Uani 1 1 d . . . . .
H16 H 0.147222 0.758237 0.465293 0.062 Uiso 1 1 calc R U . . .
C17 C 0.2097(4) 0.7079(2) 0.42532(12) 0.0417(11) Uani 1 1 d . . . . .
H17 H 0.134450 0.695763 0.418260 0.050 Uiso 1 1 calc R U . . .
C18 C 0.3065(4) 0.68629(18) 0.40778(12) 0.0367(11) Uani 1 1 d . . . . .
C19 C 0.4222(4) 0.70800(19) 0.41818(12) 0.0379(11) Uani 1 1 d . . . . .
C20 C 0.6440(4) 0.7149(2) 0.41507(13) 0.0450(12) Uani 1 1 d . . . . .
C21 C 0.6422(5) 0.7606(2) 0.43945(14) 0.0521(13) Uani 1 1 d . . . . .
C22 C 0.4267(5) 0.7515(2) 0.44514(12) 0.0456(12) Uani 1 1 d . . . . .
C23 C 0.1208(5) 0.62896(19) 0.36634(11) 0.0411(12) Uani 1 1 d . . . . .
C24 C 0.3056(4) 0.6502(2) 0.27689(12) 0.0431(12) Uani 1 1 d . . . . .
C25 C 0.3902(5) 0.6593(3) 0.25089(14) 0.0657(16) Uani 1 1 d . . . . .
H25 H 0.454418 0.682992 0.255281 0.079 Uiso 1 1 calc R U . . .
C26 C 0.3789(6) 0.6327(3) 0.21794(15) 0.086(2) Uani 1 1 d . . . . .
H26 H 0.436332 0.638578 0.200420 0.104 Uiso 1 1 calc R U . . .
C27 C 0.2842(7) 0.5980(3) 0.21110(17) 0.083(2) Uani 1 1 d . . . . .
H27 H 0.277131 0.580459 0.189041 0.100 Uiso 1 1 calc R U . . .
C28 C 0.2009(7) 0.5895(3) 0.23669(16) 0.0757(19) Uani 1 1 d . . . . .
H28 H 0.136650 0.565754 0.232221 0.091 Uiso 1 1 calc R U . . .
C29 C 0.2106(5) 0.6157(2) 0.26929(13) 0.0531(13) Uani 1 1 d . . . . .
H29 H 0.152002 0.609913 0.286465 0.064 Uiso 1 1 calc R U . . .
C30 C 0.4378(4) 0.7280(2) 0.32118(12) 0.0406(12) Uani 1 1 d . . . . .
C31 C 0.5494(4) 0.7037(2) 0.31547(12) 0.0489(13) Uani 1 1 d . . . . .
H31 H 0.554431 0.665648 0.310118 0.059 Uiso 1 1 calc R U . . .
C32 C 0.6527(5) 0.7352(3) 0.31765(14) 0.0595(15) Uani 1 1 d . . . . .
H32 H 0.726436 0.718447 0.313691 0.071 Uiso 1 1 calc R U . . .
C33 C 0.6462(6) 0.7910(3) 0.32563(16) 0.0713(18) Uani 1 1 d . . . . .
H33 H 0.715758 0.812056 0.327451 0.086 Uiso 1 1 calc R U . . .
C34 C 0.5373(6) 0.8160(3) 0.33099(17) 0.0741(18) Uani 1 1 d . . . . .
H34 H 0.533576 0.854081 0.336374 0.089 Uiso 1 1 calc R U . . .
C35 C 0.4334(5) 0.7852(2) 0.32843(14) 0.0555(14) Uani 1 1 d . . . . .
H35 H 0.360037 0.802726 0.331574 0.067 Uiso 1 1 calc R U . . .
C36 C 0.1850(4) 0.73650(19) 0.31406(12) 0.0413(12) Uani 1 1 d . . . . .
C37 C 0.1528(5) 0.7535(2) 0.27997(13) 0.0566(14) Uani 1 1 d . . . . .
H37 H 0.192247 0.738481 0.260331 0.068 Uiso 1 1 calc R U . . .
C38 C 0.0624(6) 0.7926(2) 0.27477(17) 0.0701(18) Uani 1 1 d . . . . .
H38 H 0.041018 0.803043 0.251744 0.084 Uiso 1 1 calc R U . . .
C39 C 0.0054(5) 0.8154(3) 0.30303(18) 0.0744(19) Uani 1 1 d . . . . .
H39 H -0.055551 0.841275 0.299545 0.089 Uiso 1 1 calc R U . . .
C40 C 0.0380(6) 0.8001(3) 0.33669(19) 0.090(2) Uani 1 1 d . . . . .
H40 H 0.000274 0.816348 0.356240 0.108 Uiso 1 1 calc R U . . .
C41 C 0.1268(6) 0.7607(3) 0.34197(15) 0.0718(19) Uani 1 1 d . . . . .
H41 H 0.147152 0.750481 0.365126 0.086 Uiso 1 1 calc R U . . .
C42 C 0.266(2) 0.4885(13) 0.413(3) 0.046(4) Uani 0.261(10) 1 d D U P A 1
C43 C 0.161(2) 0.4616(9) 0.4167(7) 0.062(7) Uani 0.261(10) 1 d D . P A 1
H43 H 0.096192 0.481243 0.426228 0.075 Uiso 0.261(10) 1 calc R U P A 1
C44 C 0.145(2) 0.4052(10) 0.4071(8) 0.065(9) Uani 0.261(10) 1 d D . P A 1
H44 H 0.071462 0.387962 0.410808 0.078 Uiso 0.261(10) 1 calc R U P A 1
C45 C 0.237(2) 0.3753(10) 0.3925(10) 0.059(5) Uani 0.261(10) 1 d D U P A 1
H45 H 0.227649 0.337632 0.386589 0.071 Uiso 0.261(10) 1 calc R U P A 1
C46 C 0.3393(19) 0.4017(8) 0.3869(7) 0.071(7) Uani 0.261(10) 1 d D . P A 1
H46 H 0.403367 0.381701 0.377583 0.086 Uiso 0.261(10) 1 calc R U P A 1
C47 C 0.3540(19) 0.4589(7) 0.3946(7) 0.067(7) Uani 0.261(10) 1 d D . P A 1
H47 H 0.423417 0.477127 0.387477 0.080 Uiso 0.261(10) 1 calc R U P A 1
C48 C 0.4097(4) 0.5723(2) 0.44991(12) 0.0415(12) Uani 1 1 d . . . . .
C49 C 0.5153(5) 0.5444(3) 0.44181(15) 0.0646(16) Uani 1 1 d . . . . .
H49 H 0.516925 0.518339 0.423343 0.078 Uiso 1 1 calc R U . . .
C50 C 0.6173(5) 0.5551(3) 0.46100(19) 0.081(2) Uani 1 1 d . . . . .
H50 H 0.687222 0.535981 0.455464 0.097 Uiso 1 1 calc R U . . .
C51 C 0.6175(6) 0.5929(3) 0.48769(18) 0.088(2) Uani 1 1 d . . . . .
H51 H 0.686395 0.598721 0.501055 0.105 Uiso 1 1 calc R U . . .
C52 C 0.5169(6) 0.6227(3) 0.49508(16) 0.0747(19) Uani 1 1 d . . . . .
H52 H 0.517795 0.649893 0.512853 0.090 Uiso 1 1 calc R U . . .
C53 C 0.4133(5) 0.6125(2) 0.47617(14) 0.0568(14) Uani 1 1 d . . . . .
H53 H 0.345005 0.633083 0.481295 0.068 Uiso 1 1 calc R U . . .
C54 C 0.1558(4) 0.57314(19) 0.45619(12) 0.0411(11) Uani 1 1 d . . . . .
C55 C 0.0468(5) 0.5953(2) 0.44762(14) 0.0564(14) Uani 1 1 d . . . . .
H55 H 0.033212 0.607653 0.424433 0.068 Uiso 1 1 calc R U . . .
C56 C -0.0441(5) 0.5999(3) 0.47269(16) 0.0651(16) Uani 1 1 d . . . . .
H56 H -0.117232 0.615287 0.466193 0.078 Uiso 1 1 calc R U . . .
C57 C -0.0265(5) 0.5818(2) 0.50668(16) 0.0661(17) Uani 1 1 d . . . . .
H57 H -0.086899 0.585226 0.523550 0.079 Uiso 1 1 calc R U . . .
C58 C 0.0811(5) 0.5586(2) 0.51588(15) 0.0637(16) Uani 1 1 d . . . . .
H58 H 0.093570 0.546066 0.539072 0.076 Uiso 1 1 calc R U . . .
C59 C 0.1716(5) 0.5538(2) 0.49080(13) 0.0547(14) Uani 1 1 d . . . . .
H59 H 0.243723 0.537447 0.497255 0.066 Uiso 1 1 calc R U . . .
N1 N 0.3010(3) 0.54824(16) 0.33689(10) 0.0418(10) Uani 1 1 d . . . . .
N2 N 0.5067(4) 0.56417(17) 0.34840(11) 0.0492(11) Uani 1 1 d . . . . .
N3 N 0.4638(3) 0.60927(15) 0.36872(9) 0.0371(9) Uani 1 1 d . . . . .
O1 O 0.0179(3) 0.63379(17) 0.36095(9) 0.0620(11) Uani 1 1 d . . . . .
P1 P 0.30381(11) 0.68476(5) 0.32061(3) 0.0372(3) Uani 1 1 d . . . . .
P2 P 0.27498(11) 0.56357(5) 0.42286(3) 0.0371(3) Uani 1 1 d D . . . .
Ru1 Ru 0.28213(3) 0.62167(2) 0.37022(2) 0.03430(12) Uani 1 1 d . . . . .
S1 S 0.44817(15) 0.47801(7) 0.30716(5) 0.0800(5) Uani 1 1 d . . . . .
C43A C 0.1464(8) 0.4738(3) 0.3998(3) 0.060(2) Uani 0.739(10) 1 d D . P A 2
H43A H 0.092022 0.501758 0.393862 0.072 Uiso 0.739(10) 1 calc R U P A 2
C44A C 0.1163(9) 0.4183(4) 0.3932(3) 0.074(3) Uani 0.739(10) 1 d D . P A 2
H44A H 0.042231 0.409328 0.383528 0.089 Uiso 0.739(10) 1 calc R U P A 2
C45A C 0.1964(11) 0.3770(4) 0.4011(3) 0.070(3) Uani 0.739(10) 1 d D U P A 2
H45A H 0.178667 0.339870 0.395576 0.084 Uiso 0.739(10) 1 calc R U P A 2
C46A C 0.2999(9) 0.3896(3) 0.4166(3) 0.082(3) Uani 0.739(10) 1 d D . P A 2
H46A H 0.352633 0.361052 0.422743 0.099 Uiso 0.739(10) 1 calc R U P A 2
C47A C 0.3305(8) 0.4459(3) 0.4240(2) 0.066(3) Uani 0.739(10) 1 d D . P A 2
H47A H 0.402506 0.454244 0.435104 0.079 Uiso 0.739(10) 1 calc R U P A 2
C42A C 0.2526(10) 0.4887(5) 0.4145(10) 0.044(2) Uani 0.739(10) 1 d D U P A 2

loop_
_atom_site_aniso_label
_atom_site_aniso_U_11
_atom_site_aniso_U_22
_atom_site_aniso_U_33
_atom_site_aniso_U_23
_atom_site_aniso_U_13
_atom_site_aniso_U_12
C2 0.060(4) 0.058(4) 0.060(4) -0.002(3) -0.003(3) -0.011(3)
C3 0.073(4) 0.069(5) 0.082(5) -0.004(4) -0.014(4) -0.015(4)
C4 0.099(6) 0.063(5) 0.092(5) -0.018(4) -0.029(4) -0.022(4)
C5 0.097(5) 0.055(4) 0.095(5) -0.033(4) -0.024(4) 0.008(4)
C6 0.075(4) 0.046(3) 0.066(4) -0.017(3) -0.014(3) 0.004(3)
C1 0.063(3) 0.035(3) 0.041(3) 0.000(2) -0.003(3) 0.000(3)
C7 0.055(3) 0.038(3) 0.048(3) -0.010(2) 0.001(3) 0.008(3)
C8 0.035(3) 0.043(3) 0.046(3) 0.004(2) 0.000(2) 0.002(2)
C9 0.037(3) 0.044(3) 0.036(3) -0.001(2) -0.003(2) 0.000(2)
C10 0.051(3) 0.062(4) 0.066(4) -0.002(3) -0.003(3) 0.000(3)
C11 0.047(3) 0.083(5) 0.087(5) -0.011(4) -0.005(3) 0.000(3)
C12 0.051(4) 0.090(5) 0.102(5) -0.017(4) -0.017(4) -0.016(4)
C13 0.064(4) 0.077(5) 0.082(5) -0.023(4) -0.013(3) -0.014(3)
C14 0.066(4) 0.056(4) 0.056(3) -0.019(3) -0.008(3) -0.002(3)
C15 0.067(4) 0.057(4) 0.049(3) -0.020(3) 0.002(3) 0.004(3)
C16 0.054(3) 0.055(3) 0.045(3) -0.010(3) 0.012(3) 0.011(3)
C17 0.038(3) 0.046(3) 0.041(3) -0.002(2) -0.002(2) 0.003(2)
C18 0.034(3) 0.032(3) 0.044(3) 0.002(2) -0.005(2) 0.003(2)
C19 0.042(3) 0.035(3) 0.037(3) 0.001(2) 0.002(2) 0.005(2)
C20 0.042(3) 0.049(3) 0.043(3) 0.005(2) -0.005(2) 0.001(2)
C21 0.055(3) 0.047(3) 0.054(3) -0.004(3) -0.010(3) -0.005(3)
C22 0.056(3) 0.043(3) 0.038(3) -0.007(2) -0.001(2) 0.003(3)
C23 0.054(3) 0.039(3) 0.030(2) -0.009(2) 0.008(2) -0.004(2)
C24 0.051(3) 0.042(3) 0.037(3) 0.002(2) -0.001(2) 0.009(2)
C25 0.058(4) 0.097(5) 0.042(3) -0.010(3) 0.005(3) 0.000(3)
C26 0.068(4) 0.148(7) 0.042(3) -0.017(4) 0.010(3) 0.026(5)
C27 0.102(6) 0.098(5) 0.050(4) -0.033(4) -0.016(4) 0.032(5)
C28 0.107(6) 0.060(4) 0.060(4) -0.014(3) -0.029(4) 0.000(4)
C29 0.060(3) 0.054(3) 0.045(3) 0.000(3) -0.005(3) -0.005(3)
C30 0.043(3) 0.046(3) 0.033(3) 0.001(2) 0.005(2) -0.002(2)
C31 0.047(3) 0.057(3) 0.043(3) -0.001(3) 0.002(2) -0.005(3)
C32 0.047(3) 0.078(5) 0.054(3) 0.001(3) 0.003(3) -0.001(3)
C33 0.062(4) 0.075(5) 0.077(4) -0.001(4) -0.002(3) -0.022(4)
C34 0.075(5) 0.056(4) 0.092(5) -0.012(3) -0.001(4) -0.019(4)
C35 0.051(3) 0.051(4) 0.065(4) -0.007(3) 0.000(3) -0.002(3)
C36 0.043(3) 0.037(3) 0.044(3) 0.003(2) 0.001(2) 0.000(2)
C37 0.071(4) 0.054(3) 0.045(3) -0.006(3) -0.010(3) 0.011(3)
C38 0.078(4) 0.060(4) 0.072(4) 0.007(3) -0.024(4) 0.016(3)
C39 0.064(4) 0.067(4) 0.093(5) 0.020(4) 0.004(4) 0.026(3)
C40 0.102(5) 0.083(5) 0.085(5) 0.019(4) 0.036(4) 0.055(4)
C41 0.092(5) 0.075(4) 0.049(3) 0.010(3) 0.023(3) 0.037(4)
C42 0.054(7) 0.042(6) 0.043(7) 0.005(6) -0.003(7) -0.003(5)
C43 0.084(12) 0.048(9) 0.055(17) -0.011(11) 0.008(11) -0.007(9)
C44 0.071(11) 0.056(11) 0.07(2) -0.017(15) 0.006(12) -0.017(8)
C45 0.085(8) 0.043(6) 0.051(9) -0.007(6) 0.000(7) -0.006(6)
C46 0.079(12) 0.048(9) 0.087(19) -0.001(11) 0.017(11) 0.005(9)
C47 0.084(11) 0.045(9) 0.072(18) -0.002(11) 0.011(11) -0.007(7)
C48 0.042(3) 0.043(3) 0.040(3) 0.007(2) -0.002(2) 0.003(2)
C49 0.053(3) 0.079(4) 0.062(4) -0.007(3) -0.004(3) 0.013(3)
C50 0.044(4) 0.106(6) 0.092(5) 0.011(4) -0.015(3) 0.011(4)
C51 0.052(4) 0.136(7) 0.075(5) 0.005(5) -0.019(4) -0.010(4)
C52 0.063(4) 0.098(5) 0.063(4) -0.013(4) -0.012(3) -0.016(4)
C53 0.047(3) 0.065(4) 0.058(3) -0.002(3) -0.007(3) -0.003(3)
C54 0.042(3) 0.037(3) 0.044(3) 0.003(2) 0.001(2) -0.001(2)
C55 0.047(3) 0.069(4) 0.053(3) 0.014(3) 0.006(3) 0.004(3)
C56 0.045(3) 0.074(4) 0.076(4) 0.009(3) 0.015(3) 0.005(3)
C57 0.057(4) 0.070(4) 0.070(4) -0.003(3) 0.021(3) -0.008(3)
C58 0.067(4) 0.077(4) 0.047(3) 0.003(3) 0.008(3) -0.013(3)
C59 0.053(3) 0.064(4) 0.047(3) 0.005(3) 0.003(3) 0.002(3)
N1 0.047(3) 0.037(2) 0.041(2) -0.0086(19) 0.0034(19) 0.0009(19)
N2 0.045(2) 0.051(3) 0.051(3) -0.012(2) -0.001(2) 0.010(2)
N3 0.037(2) 0.040(2) 0.035(2) -0.0024(18) 0.0030(18) 0.0064(18)
O1 0.041(2) 0.090(3) 0.055(2) -0.003(2) -0.0073(18) 0.005(2)
P1 0.0417(7) 0.0375(7) 0.0326(6) 0.0003(5) 0.0015(5) 0.0034(6)
P2 0.0376(6) 0.0389(7) 0.0347(6) 0.0022(5) 0.0003(6) 0.0016(6)
Ru1 0.0351(2) 0.0355(2) 0.0323(2) -0.00130(17) -0.00010(17) 0.00215(18)
S1 0.0718(11) 0.0709(11) 0.0973(13) -0.0446(10) -0.0111(9) 0.0196(9)
C43A 0.075(5) 0.045(4) 0.059(6) 0.006(4) -0.015(4) -0.004(4)
C44A 0.090(6) 0.067(6) 0.065(7) 0.005(5) -0.019(5) -0.024(4)
C45A 0.105(7) 0.041(4) 0.063(8) -0.002(4) -0.003(6) -0.006(4)
C46A 0.107(7) 0.047(4) 0.092(8) 0.006(5) -0.006(6) 0.017(5)
C47A 0.074(5) 0.047(4) 0.075(7) 0.003(4) -0.011(4) 0.006(4)
C42A 0.053(4) 0.041(3) 0.039(5) 0.003(3) 0.002(5) -0.001(3)

loop_
_atom_type_symbol
_atom_type_description
_atom_type_scat_dispersion_real
_atom_type_scat_dispersion_imag
_atom_type_scat_source
C C 0.0033 0.0016 'International Tables Vol C Tables 4.2.6.8 and 6.1.1.4'
Cl Cl 0.1484 0.1585 'International Tables Vol C Tables 4.2.6.8 and 6.1.1.4'
H H 0.0000 0.0000 'International Tables Vol C Tables 4.2.6.8 and 6.1.1.4'
N N 0.0061 0.0033 'International Tables Vol C Tables 4.2.6.8 and 6.1.1.4'
O O 0.0106 0.0060 'International Tables Vol C Tables 4.2.6.8 and 6.1.1.4'
P P 0.1023 0.0942 'International Tables Vol C Tables 4.2.6.8 and 6.1.1.4'
Ru Ru -1.2594 0.8363 'International Tables Vol C Tables 4.2.6.8 and 6.1.1.4'
S S 0.1246 0.1234 'International Tables Vol C Tables 4.2.6.8 and 6.1.1.4'

loop_
_geom_angle_atom_site_label_1
_geom_angle_atom_site_label_2
_geom_angle_atom_site_label_3
_geom_angle
C3 C2 H2 120.6
C3 C2 C1 118.8(6)
C1 C2 H2 120.6
C2 C3 H3 119.3
C4 C3 C2 121.4(6)
C4 C3 H3 119.3
C3 C4 H4 119.8
C5 C4 C3 120.5(6)
C5 C4 H4 119.8
C4 C5 H5 120.6
C4 C5 C6 118.7(6)
C6 C5 H5 120.6
C5 C6 C1 122.2(6)
C5 C6 S1 128.7(5)
C1 C6 S1 109.1(4)
C2 C1 C6 118.3(5)
C2 C1 N1 126.2(5)
N1 C1 C6 115.4(5)
N1 C7 N2 127.0(4)
N1 C7 S1 114.6(4)
N2 C7 S1 118.4(4)
C9 C8 H8 116.3
N3 C8 H8 116.3
N3 C8 C9 127.4(4)
C19 C9 C8 123.8(4)
C19 C9 C20 121.3(4)
C20 C9 C8 114.9(4)
C11 C10 H10 119.4
C11 C10 C20 121.2(5)
C20 C10 H10 119.4
C10 C11 H11 119.2
C10 C11 C12 121.6(6)
C12 C11 H11 119.2
C11 C12 H12 119.9
C13 C12 C11 120.2(6)
C13 C12 H12 119.9
C12 C13 H13 119.8
C12 C13 C21 120.3(6)
C21 C13 H13 119.8
C21 C14 H14 118.6
C21 C14 C22 122.8(5)
C22 C14 H14 118.6
C16 C15 H15 120.1
C16 C15 C22 119.8(5)
C22 C15 H15 120.1
C15 C16 H16 120.0
C15 C16 C17 120.0(5)
C17 C16 H16 120.0
C16 C17 H17 117.7
C18 C17 C16 124.5(5)
C18 C17 H17 117.7
C17 C18 C19 116.4(4)
C17 C18 Ru1 119.6(3)
C19 C18 Ru1 123.9(3)
C9 C19 C18 125.2(4)
C9 C19 C22 116.4(4)
C22 C19 C18 118.3(4)
C9 C20 C10 124.2(5)
C21 C20 C9 119.6(4)
C21 C20 C10 116.2(5)
C14 C21 C13 120.5(5)
C14 C21 C20 118.9(5)
C20 C21 C13 120.6(5)
C14 C22 C15 118.8(5)
C14 C22 C19 120.5(5)
C15 C22 C19 120.7(5)
O1 C23 Ru1 174.7(4)
C25 C24 P1 124.7(4)
C29 C24 C25 118.7(5)
C29 C24 P1 116.5(4)
C24 C25 H25 120.2
C24 C25 C26 119.5(6)
C26 C25 H25 120.2
C25 C26 H26 119.6
C27 C26 C25 120.7(6)
C27 C26 H26 119.6
C26 C27 H27 120.2
C28 C27 C26 119.5(6)
C28 C27 H27 120.2
C27 C28 H28 119.8
C27 C28 C29 120.4(6)
C29 C28 H28 119.8
C24 C29 C28 121.2(5)
C24 C29 H29 119.4
C28 C29 H29 119.4
C31 C30 P1 120.1(4)
C35 C30 C31 118.0(5)
C35 C30 P1 121.9(4)
C30 C31 H31 119.5
C32 C31 C30 120.9(5)
C32 C31 H31 119.5
C31 C32 H32 120.0
C33 C32 C31 119.9(6)
C33 C32 H32 120.0
C32 C33 H33 119.9
C32 C33 C34 120.2(6)
C34 C33 H33 119.9
C33 C34 H34 119.8
C33 C34 C35 120.4(6)
C35 C34 H34 119.8
C30 C35 H35 119.8
C34 C35 C30 120.4(5)
C34 C35 H35 119.8
C37 C36 P1 120.6(4)
C41 C36 C37 117.3(5)
C41 C36 P1 122.1(4)
C36 C37 H37 119.5
C36 C37 C38 120.9(5)
C38 C37 H37 119.5
C37 C38 H38 119.9
C39 C38 C37 120.3(6)
C39 C38 H38 119.9
C38 C39 H39 120.3
C38 C39 C40 119.5(6)
C40 C39 H39 120.3
C39 C40 H40 119.8
C39 C40 C41 120.4(6)
C41 C40 H40 119.8
C36 C41 C40 121.5(5)
C36 C41 H41 119.2
C40 C41 H41 119.2
C43 C42 P2 118.9(15)
C47 C42 C43 115.7(18)
C47 C42 P2 124(3)
C42 C43 H43 118.9
C42 C43 C44 122.2(18)
C44 C43 H43 118.9
C43 C44 H44 119.7
C45 C44 C43 120.6(18)
C45 C44 H44 119.7
C44 C45 H45 121.1
C46 C45 C44 117.9(18)
C46 C45 H45 121.1
C45 C46 H46 119.0
C45 C46 C47 122.1(18)
C47 C46 H46 119.0
C42 C47 C46 120.8(17)
C42 C47 H47 119.6
C46 C47 H47 119.6
C49 C48 P2 121.8(4)
C53 C48 C49 117.7(5)
C53 C48 P2 120.0(4)
C48 C49 H49 119.9
C50 C49 C48 120.3(6)
C50 C49 H49 119.9
C49 C50 H50 119.5
C51 C50 C49 121.0(6)
C51 C50 H50 119.5
C50 C51 H51 120.1
C50 C51 C52 119.9(6)
C52 C51 H51 120.1
C51 C52 H52 120.0
C51 C52 C53 120.0(6)
C53 C52 H52 120.0
C48 C53 C52 121.0(6)
C48 C53 H53 119.5
C52 C53 H53 119.5
C55 C54 C59 117.5(5)
C55 C54 P2 122.4(4)
C59 C54 P2 120.0(4)
C54 C55 H55 119.2
C54 C55 C56 121.7(5)
C56 C55 H55 119.2
C55 C56 H56 119.9
C57 C56 C55 120.1(6)
C57 C56 H56 119.9
C56 C57 H57 120.3
C56 C57 C58 119.5(5)
C58 C57 H57 120.3
C57 C58 H58 119.8
C57 C58 C59 120.3(5)
C59 C58 H58 119.8
C54 C59 H59 119.6
C58 C59 C54 120.9(5)
C58 C59 H59 119.6
C1 N1 Ru1 140.5(3)
C7 N1 C1 111.0(4)
C7 N1 Ru1 108.5(3)
C7 N2 N3 110.1(4)
C8 N3 N2 113.3(4)
C8 N3 Ru1 129.0(3)
N2 N3 Ru1 117.6(3)
C24 P1 Ru1 114.23(16)
C30 P1 C24 104.9(2)
C30 P1 C36 102.7(2)
C30 P1 Ru1 115.38(15)
C36 P1 C24 101.0(2)
C36 P1 Ru1 116.86(15)
C42 P2 C54 103(2)
C42 P2 Ru1 113(4)
C48 P2 C42 106(2)
C48 P2 C54 102.0(2)
C48 P2 Ru1 111.15(15)
C48 P2 C42A 108.5(9)
C54 P2 Ru1 120.49(16)
C42A P2 C54 97.9(7)
C42A P2 Ru1 115.2(12)
C18 Ru1 N1 165.25(16)
C18 Ru1 P1 92.64(12)
C18 Ru1 P2 82.97(12)
C23 Ru1 C18 96.44(18)
C23 Ru1 N1 97.35(17)
C23 Ru1 N3 173.26(16)
C23 Ru1 P1 88.79(15)
C23 Ru1 P2 95.00(15)
N1 Ru1 P1 92.86(11)
N1 Ru1 P2 90.63(11)
N3 Ru1 C18 89.72(16)
N3 Ru1 N1 76.78(15)
N3 Ru1 P1 88.21(10)
N3 Ru1 P2 88.44(10)
P1 Ru1 P2 174.49(5)
C6 S1 C7 89.8(3)
C44A C43A H43A 118.8
C44A C43A C42A 122.3(10)
C42A C43A H43A 118.8
C43A C44A H44A 120.3
C45A C44A C43A 119.3(9)
C45A C44A H44A 120.3
C44A C45A H45A 119.9
C46A C45A C44A 120.3(8)
C46A C45A H45A 119.9
C45A C46A H46A 119.6
C45A C46A C47A 120.7(8)
C47A C46A H46A 119.6
C46A C47A H47A 120.1
C42A C47A C46A 119.8(9)
C42A C47A H47A 120.1
C43A C42A P2 116.4(13)
C47A C42A P2 126.0(14)
C47A C42A C43A 117.4(7)

loop_
_geom_bond_atom_site_label_1
_geom_bond_atom_site_label_2
_geom_bond_distance
C2 H2 0.9300
C2 C3 1.384(7)
C2 C1 1.392(7)
C3 H3 0.9300
C3 C4 1.375(9)
C4 H4 0.9300
C4 C5 1.366(9)
C5 H5 0.9300
C5 C6 1.371(7)
C6 C1 1.398(7)
C6 S1 1.752(6)
C1 N1 1.397(6)
C7 N1 1.327(6)
C7 N2 1.327(6)
C7 S1 1.752(5)
C8 H8 0.9300
C8 C9 1.445(6)
C8 N3 1.294(6)
C9 C19 1.427(6)
C9 C20 1.434(6)
C10 H10 0.9300
C10 C11 1.356(7)
C10 C20 1.435(7)
C11 H11 0.9300
C11 C12 1.392(8)
C12 H12 0.9300
C12 C13 1.347(8)
C13 H13 0.9300
C13 C21 1.423(7)
C14 H14 0.9300
C14 C21 1.376(7)
C14 C22 1.396(7)
C15 H15 0.9300
C15 C16 1.337(7)
C15 C22 1.414(7)
C16 H16 0.9300
C16 C17 1.414(6)
C17 H17 0.9300
C17 C18 1.368(6)
C18 C19 1.450(6)
C18 Ru1 2.105(4)
C19 C22 1.449(6)
C20 C21 1.421(7)
C23 O1 1.176(6)
C23 Ru1 1.822(5)
C24 C25 1.377(7)
C24 C29 1.374(7)
C24 P1 1.835(5)
C25 H25 0.9300
C25 C26 1.394(8)
C26 H26 0.9300
C26 C27 1.370(9)
C27 H27 0.9300
C27 C28 1.354(9)
C28 H28 0.9300
C28 C29 1.377(7)
C29 H29 0.9300
C30 C31 1.395(6)
C30 C35 1.390(7)
C30 P1 1.822(5)
C31 H31 0.9300
C31 C32 1.382(7)
C32 H32 0.9300
C32 C33 1.365(8)
C33 H33 0.9300
C33 C34 1.373(8)
C34 H34 0.9300
C34 C35 1.381(7)
C35 H35 0.9300
C36 C37 1.388(6)
C36 C41 1.361(7)
C36 P1 1.831(5)
C37 H37 0.9300
C37 C38 1.390(7)
C38 H38 0.9300
C38 C39 1.351(8)
C39 H39 0.9300
C39 C40 1.363(8)
C40 H40 0.9300
C40 C41 1.383(8)
C41 H41 0.9300
C42 C43 1.36(2)
C42 C47 1.39(3)
C42 P2 1.833(14)
C43 H43 0.9300
C43 C44 1.404(17)
C44 H44 0.9300
C44 C45 1.367(19)
C45 H45 0.9300
C45 C46 1.326(19)
C46 H46 0.9300
C46 C47 1.404(17)
C47 H47 0.9300
C48 C49 1.391(7)
C48 C53 1.375(7)
C48 P2 1.830(5)
C49 H49 0.9300
C49 C50 1.374(8)
C50 H50 0.9300
C50 C51 1.347(9)
C51 H51 0.9300
C51 C52 1.361(9)
C52 H52 0.9300
C52 C53 1.381(7)
C53 H53 0.9300
C54 C55 1.369(7)
C54 C59 1.388(6)
C54 P2 1.843(5)
C55 H55 0.9300
C55 C56 1.390(7)
C56 H56 0.9300
C56 C57 1.359(8)
C57 H57 0.9300
C57 C58 1.371(8)
C58 H58 0.9300
C58 C59 1.387(7)
C59 H59 0.9300
N1 Ru1 2.161(4)
N2 N3 1.403(5)
N3 Ru1 2.057(4)
P1 Ru1 2.4043(12)
P2 Ru1 2.4120(12)
P2 C42A 1.829(7)
C43A H43A 0.9300
C43A C44A 1.388(10)
C43A C42A 1.36(2)
C44A H44A 0.9300
C44A C45A 1.365(12)
C45A H45A 0.9300
C45A C46A 1.333(13)
C46A H46A 0.9300
C46A C47A 1.411(10)
C47A H47A 0.9300
C47A C42A 1.39(2)

loop_
_geom_torsion_atom_site_label_1
_geom_torsion_atom_site_label_2
_geom_torsion_atom_site_label_3
_geom_torsion_atom_site_label_4
_geom_torsion
C2 C3 C4 C5 -1.2(11)
C2 C1 N1 C7 179.7(5)
C2 C1 N1 Ru1 1.5(8)
C3 C2 C1 C6 -1.3(8)
C3 C2 C1 N1 177.5(5)
C3 C4 C5 C6 -0.2(11)
C4 C5 C6 C1 0.9(10)
C4 C5 C6 S1 -178.7(5)
C5 C6 C1 C2 -0.1(9)
C5 C6 C1 N1 -179.0(5)
C5 C6 S1 C7 179.9(6)
C6 C1 N1 C7 -1.5(6)
C6 C1 N1 Ru1 -179.8(4)
C1 C2 C3 C4 2.0(9)
C1 C6 S1 C7 0.2(4)
C7 N2 N3 C8 -178.8(4)
C7 N2 N3 Ru1 -1.0(5)
C8 C9 C19 C18 -7.8(7)
C8 C9 C19 C22 169.0(4)
C8 C9 C20 C10 8.1(7)
C8 C9 C20 C21 -174.1(4)
C9 C8 N3 N2 179.3(4)
C9 C8 N3 Ru1 1.8(7)
C9 C19 C22 C14 6.5(7)
C9 C19 C22 C15 -171.6(5)
C9 C20 C21 C13 -176.7(5)
C9 C20 C21 C14 3.7(7)
C10 C11 C12 C13 0.8(11)
C10 C20 C21 C13 1.2(8)
C10 C20 C21 C14 -178.4(5)
C11 C10 C20 C9 176.7(5)
C11 C10 C20 C21 -1.1(8)
C11 C12 C13 C21 -0.7(10)
C12 C13 C21 C14 179.2(6)
C12 C13 C21 C20 -0.3(9)
C15 C16 C17 C18 4.4(8)
C16 C15 C22 C14 177.8(5)
C16 C15 C22 C19 -4.1(8)
C16 C17 C18 C19 -2.9(7)
C16 C17 C18 Ru1 173.6(4)
C17 C18 C19 C9 174.8(4)
C17 C18 C19 C22 -1.9(6)
C18 C19 C22 C14 -176.5(5)
C18 C19 C22 C15 5.4(7)
C19 C9 C20 C10 -174.7(5)
C19 C9 C20 C21 3.1(7)
C20 C9 C19 C18 175.3(4)
C20 C9 C19 C22 -8.0(7)
C20 C10 C11 C12 0.1(9)
C21 C14 C22 C15 178.2(5)
C21 C14 C22 C19 0.1(8)
C22 C14 C21 C13 175.1(5)
C22 C14 C21 C20 -5.3(8)
C22 C15 C16 C17 -0.7(8)
C24 C25 C26 C27 0.5(10)
C25 C24 C29 C28 1.5(8)
C25 C24 P1 C30 -2.7(5)
C25 C24 P1 C36 103.7(5)
C25 C24 P1 Ru1 -130.0(4)
C25 C26 C27 C28 -0.1(11)
C26 C27 C28 C29 0.4(10)
C27 C28 C29 C24 -1.1(9)
C29 C24 C25 C26 -1.2(8)
C29 C24 P1 C30 -178.4(4)
C29 C24 P1 C36 -72.0(4)
C29 C24 P1 Ru1 54.4(4)
C30 C31 C32 C33 0.3(8)
C31 C30 C35 C34 -2.1(8)
C31 C30 P1 C24 -56.5(4)
C31 C30 P1 C36 -161.6(4)
C31 C30 P1 Ru1 70.1(4)
C31 C32 C33 C34 -1.0(9)
C32 C33 C34 C35 0.1(10)
C33 C34 C35 C30 1.4(9)
C35 C30 C31 C32 1.2(7)
C35 C30 P1 C24 125.8(4)
C35 C30 P1 C36 20.6(5)
C35 C30 P1 Ru1 -107.6(4)
C36 C37 C38 C39 1.0(9)
C37 C36 C41 C40 0.8(9)
C37 C36 P1 C24 -21.6(5)
C37 C36 P1 C30 86.5(4)
C37 C36 P1 Ru1 -146.2(4)
C37 C38 C39 C40 0.6(10)
C38 C39 C40 C41 -1.4(11)
C39 C40 C41 C36 0.8(11)
C41 C36 C37 C38 -1.6(8)
C41 C36 P1 C24 159.8(5)
C41 C36 P1 C30 -92.1(5)
C41 C36 P1 Ru1 35.2(5)
C42 C43 C44 C45 -1(7)
C43 C42 C47 C46 -11(11)
C43 C42 P2 C48 134(7)
C43 C42 P2 C54 27(8)
C43 C42 P2 Ru1 -105(7)
C43 C44 C45 C46 -2(5)
C44 C45 C46 C47 -2(5)
C45 C46 C47 C42 8(7)
C47 C42 C43 C44 7(11)
C47 C42 P2 C48 -59(9)
C47 C42 P2 C54 -166(7)
C47 C42 P2 Ru1 63(8)
C48 C49 C50 C51 -0.5(10)
C48 P2 C42A C43A 169.7(18)
C48 P2 C42A C47A -6(3)
C49 C48 C53 C52 -3.2(8)
C49 C48 P2 C42 42(3)
C49 C48 P2 C54 149.2(4)
C49 C48 P2 Ru1 -81.1(5)
C49 C48 P2 C42A 46.5(10)
C49 C50 C51 C52 -2.5(11)
C50 C51 C52 C53 2.6(11)
C51 C52 C53 C48 0.3(9)
C53 C48 C49 C50 3.3(8)
C53 C48 P2 C42 -147(3)
C53 C48 P2 C54 -39.4(4)
C53 C48 P2 Ru1 90.3(4)
C53 C48 P2 C42A -142.1(10)
C54 C55 C56 C57 -0.3(9)
C54 P2 C42A C43A 64(2)
C54 P2 C42A C47A -111(2)
C55 C54 C59 C58 -2.0(8)
C55 C54 P2 C42 -101(3)
C55 C54 P2 C48 149.3(5)
C55 C54 P2 Ru1 25.7(5)
C55 C54 P2 C42A -99.7(12)
C55 C56 C57 C58 -0.7(9)
C56 C57 C58 C59 0.3(9)
C57 C58 C59 C54 1.1(9)
C59 C54 C55 C56 1.7(8)
C59 C54 P2 C42 74(3)
C59 C54 P2 C48 -35.5(4)
C59 C54 P2 Ru1 -159.1(3)
C59 C54 P2 C42A 75.4(11)
N1 C7 N2 N3 0.6(7)
N1 C7 S1 C6 -1.1(4)
N2 C7 N1 C1 -178.8(5)
N2 C7 N1 Ru1 0.0(7)
N2 C7 S1 C6 179.3(4)
N3 C8 C9 C19 8.1(8)
N3 C8 C9 C20 -174.8(4)
P1 C24 C25 C26 -176.7(5)
P1 C24 C29 C28 177.4(4)
P1 C30 C31 C32 -176.6(4)
P1 C30 C35 C34 175.7(4)
P1 C36 C37 C38 179.7(4)
P1 C36 C41 C40 179.4(5)
P2 C42 C43 C44 176(4)
P2 C42 C47 C46 -178(5)
P2 C48 C49 C50 175.0(5)
P2 C48 C53 C52 -175.0(4)
P2 C54 C55 C56 177.0(4)
P2 C54 C59 C58 -177.4(4)
Ru1 C18 C19 C9 -1.5(6)
Ru1 C18 C19 C22 -178.2(3)
Ru1 P2 C42A C43A -65(2)
Ru1 P2 C42A C47A 119(2)
S1 C6 C1 C2 179.5(4)
S1 C6 C1 N1 0.7(6)
S1 C7 N1 C1 1.7(5)
S1 C7 N1 Ru1 -179.5(2)
S1 C7 N2 N3 -179.9(3)
C43A C44A C45A C46A 3.5(17)
C44A C43A C42A P2 -177.8(12)
C44A C43A C42A C47A -2(3)
C44A C45A C46A C47A -2.4(17)
C45A C46A C47A C42A -1(2)
C46A C47A C42A P2 178.4(15)
C46A C47A C42A C43A 3(3)
C42A C43A C44A C45A -1(2)

loop_
_smtbx_masks_void_nr
_smtbx_masks_void_average_x
_smtbx_masks_void_average_y
_smtbx_masks_void_average_z
_smtbx_masks_void_volume
_smtbx_masks_void_count_electrons
_smtbx_masks_void_content
1 0.251 -0.048 0.125 158.6 36.5 '1 DCM'
2 -0.251 0.048 0.875 158.6 35.8 '1 DCM'
3 0.249 0.048 0.625 158.6 35.9 '1 DCM'
4 0.249 0.452 0.125 158.6 36.6 '1 DCM'
5 0.251 0.548 0.625 158.6 35.9 '1 DCM'
6 -0.251 0.452 0.375 158.6 36.4 '1 DCM'
7 -0.249 0.548 0.875 158.6 35.8 '1 DCM'
8 -0.249 0.952 0.375 158.6 36.4 '1 DCM'
